data_6000025
loop_
_publ_author_name
'Wong-Ng, W.'
'Kaduk, J. A.'
'Huang, Q.'
'Roth, R. S.'

_publ_section_title
;
 Crystal structure of the monoclinic perovskite Sr~3.94~Ca~1.31~Bi~2.70~O~12~
;
_journal_issue 4
_journal_name_full 'Powder Diffraction'
_journal_page_first 227
_journal_page_last 233
_journal_paper_doi 10.1017/S0885715600011131
_journal_volume 15
_journal_year 2000
_chemical_formula_sum 'Bi34 Ca16.5 O151 Sr49.5'
_space_group_name_H-M_alt 'P 1 21/n 1'
_cell_angle_alpha 90.000
_cell_angle_beta 89.997
_cell_angle_gamma 90.000
_cell_length_a 8.3889
_cell_length_b 5.9933
_cell_length_c 5.8958
_cell_volume 296.42
_cod_duplicate_entry 1526947
_cod_database_code 6000025

loop_
_atom_site_label
_atom_site_fract_x
_atom_site_fract_y
_atom_site_fract_z
? ? ? ?
